data_7056945
loop_
_publ_author_name
'Erb, William'
'Levanen, Gael'
'Roisnel, Thierry'
'Dorcet, Vincent'

_publ_section_title
;
 Application of the Curtius rearrangement to the synthesis of
 1&#x2032;-aminoferrocene-1-carboxylic acid derivatives
;
_journal_issue 5
_journal_name_full 'New Journal of Chemistry'
_journal_page_first 3808
_journal_paper_doi 10.1039/C7NJ05020H
_journal_volume 42
_journal_year 2018
_chemical_compound_source 'synthesis as described'
_chemical_formula_moiety 'C20 H22 Fe N2 O6'
_chemical_formula_sum 'C20 H22 Fe N2 O6'
_chemical_formula_weight 442.24
_space_group_crystal_system monoclinic
_space_group_IT_number 14
_space_group_name_Hall '-P 2ybc'
_space_group_name_H-M_alt 'P 1 21/c 1'
_symmetry_space_group_name_Hall '-P 2ybc'
_symmetry_space_group_name_H-M 'P 1 21/c 1'
_atom_sites_solution_hydrogens geom
_audit_update_record
;
2017-11-05 deposited with the CCDC.
2018-01-29 downloaded from the CCDC.
;
_cell_angle_alpha 90
_cell_angle_beta 96.112(2)
_cell_angle_gamma 90
_cell_formula_units_Z 4
_cell_length_a 21.3600(13)
_cell_length_b 10.0652(5)
_cell_length_c 9.5245(6)
_cell_measurement_reflns_used 9980
_cell_measurement_temperature 150(2)
_cell_measurement_theta_max 27.46
_cell_measurement_theta_min 2.79
_cell_measurement_wavelength 0.71073
_cell_volume 2036.1(2)
_computing_cell_refinement 'APEX3 (Bruker, 2015); SAINT (Bruker, 2014)'
_computing_data_collection 'SAINT (Bruker, 2014)'
_computing_data_reduction 'SAINT (Bruker, 2014)'
_computing_molecular_graphics 'SXGRAPH (Farrugia, 1999), Mercury (CSD, 2016)'
_computing_publication_material 'CRYSCALC (T. Roisnel, local program, 2017)'
_computing_structure_refinement 'SHELXL-2016/6 (Sheldrick, 2016)'
_computing_structure_solution 'SHELXT (Sheldrick, 2015)'
_diffrn_ambient_temperature 150(2)
_diffrn_detector '(CMOS) PHOTON 100'
_diffrn_measured_fraction_theta_full 0.998
_diffrn_measured_fraction_theta_max 0.999
_diffrn_measurement_device_type 'D8 VENTURE Bruker AXS'
_diffrn_measurement_method 'rotation images'
_diffrn_radiation_monochromator 'multilayer monochromator'
_diffrn_radiation_probe x-ray
_diffrn_radiation_source 'Incoatec microfocus sealed tube'
_diffrn_radiation_type MoK\a
_diffrn_radiation_wavelength 0.71073
_diffrn_reflns_av_R_equivalents 0.0766
_diffrn_reflns_av_unetI/netI 0.0523
_diffrn_reflns_limit_h_max 27
_diffrn_reflns_limit_h_min -27
_diffrn_reflns_limit_k_max 11
_diffrn_reflns_limit_k_min -13
_diffrn_reflns_limit_l_max 12
_diffrn_reflns_limit_l_min -12
_diffrn_reflns_number 25512
_diffrn_reflns_theta_full 25.242
_diffrn_reflns_theta_max 27.484
_diffrn_reflns_theta_min 2.953
_exptl_absorpt_coefficient_mu 0.780
_exptl_absorpt_correction_T_max 0.977
_exptl_absorpt_correction_T_min 0.731
_exptl_absorpt_correction_type multi-scan
_exptl_absorpt_process_details
;
  [Sheldrick, G.M. (2014). SADABS Bruker AXS Inc., Madison, Wisconsin, USA]
;
_exptl_crystal_colour orange
_exptl_crystal_density_diffrn 1.443
_exptl_crystal_description board
_exptl_crystal_F_000 920
_exptl_crystal_size_max 0.490
_exptl_crystal_size_mid 0.100
_exptl_crystal_size_min 0.030
_refine_diff_density_max 0.890
_refine_diff_density_min -0.562
_refine_diff_density_rms 0.106
_refine_ls_extinction_method none
_refine_ls_goodness_of_fit_ref 1.258
_refine_ls_hydrogen_treatment constr
_refine_ls_matrix_type full
_refine_ls_number_parameters 265
_refine_ls_number_reflns 4645
_refine_ls_number_restraints 0
_refine_ls_restrained_S_all 1.258
_refine_ls_R_factor_all 0.0768
_refine_ls_R_factor_gt 0.0620
_refine_ls_shift/su_max 0.000
_refine_ls_shift/su_mean 0.000
_refine_ls_structure_factor_coef Fsqd
_refine_ls_weighting_details 'w=1/[\s^2^(Fo^2^)+10.4562P] where P=(Fo^2^+2Fc^2^)/3'
_refine_ls_weighting_scheme calc
_refine_ls_wR_factor_gt 0.1664
_refine_ls_wR_factor_ref 0.1731
_reflns_Friedel_coverage 0.000
_reflns_number_gt 3849
_reflns_number_total 4645
_reflns_threshold_expression >2sigma(I)
_cod_data_source_file c7nj05020h2.cif
_cod_data_source_block WE326X2
_cod_depositor_comments 'Adding full bibliography for 7056941--7056946.cif.'
_cod_database_code 7056945

loop_
_space_group_symop_operation_xyz
'x, y, z'
'-x, y+1/2, -z+1/2'
'-x, -y, -z'
'x, -y-1/2, z-1/2'

loop_
_atom_site_label
_atom_site_type_symbol
_atom_site_fract_x
_atom_site_fract_y
_atom_site_fract_z
_atom_site_U_iso_or_equiv
_atom_site_adp_type
_atom_site_occupancy
_atom_site_site_symmetry_order
_atom_site_calc_flag
_atom_site_refinement_flags_posn
_atom_site_refinement_flags_adp
Fe1 Fe 0.74909(3) 0.43668(6) 0.74123(6) 0.01470(17) Uani 1 1 d . .
C1 C 0.7058(2) 0.4873(4) 0.9161(5) 0.0188(8) Uani 1 1 d . .
H1 H 0.720068 0.466811 1.011481 0.023 Uiso 1 1 calc R U
C2 C 0.7216(2) 0.6025(4) 0.8420(5) 0.0241(9) Uani 1 1 d . .
H2 H 0.748311 0.672467 0.878935 0.029 Uiso 1 1 calc R U
C3 C 0.6904(2) 0.5947(4) 0.7020(5) 0.0228(9) Uani 1 1 d . .
H3 H 0.692826 0.658781 0.629548 0.027 Uiso 1 1 calc R U
C4 C 0.65475(19) 0.4737(4) 0.6893(4) 0.0175(8) Uani 1 1 d . .
H4 H 0.629383 0.443329 0.607622 0.021 Uiso 1 1 calc R U
C5 C 0.66460(19) 0.4072(4) 0.8231(4) 0.0164(8) Uani 1 1 d . .
N6 N 0.63715(16) 0.2889(4) 0.8641(4) 0.0166(7) Uani 1 1 d . .
H6 H 0.634258 0.276947 0.954710 0.020 Uiso 1 1 calc R U
C7 C 0.61472(19) 0.1914(4) 0.7740(4) 0.0169(8) Uani 1 1 d . .
O8 O 0.61327(18) 0.1955(3) 0.6470(3) 0.0303(8) Uani 1 1 d . .
O9 O 0.59458(16) 0.0888(3) 0.8487(3) 0.0231(7) Uani 1 1 d . .
C10 C 0.5661(2) -0.0293(4) 0.7744(5) 0.0218(9) Uani 1 1 d . .
C11 C 0.5029(2) 0.0105(6) 0.6975(6) 0.0378(12) Uani 1 1 d . .
H11A H 0.477807 0.056123 0.763184 0.057 Uiso 1 1 calc R U
H11B H 0.480440 -0.069074 0.660407 0.057 Uiso 1 1 calc R U
H11C H 0.509631 0.070242 0.619214 0.057 Uiso 1 1 calc R U
C12 C 0.5567(3) -0.1228(6) 0.8952(6) 0.0447(15) Uani 1 1 d . .
H12A H 0.597171 -0.138396 0.951344 0.067 Uiso 1 1 calc R U
H12B H 0.539631 -0.207355 0.857243 0.067 Uiso 1 1 calc R U
H12C H 0.527155 -0.082922 0.955091 0.067 Uiso 1 1 calc R U
C13 C 0.6095(3) -0.0906(5) 0.6770(6) 0.0385(13) Uani 1 1 d . .
H13A H 0.611732 -0.032917 0.594767 0.058 Uiso 1 1 calc R U
H13B H 0.593272 -0.177954 0.645543 0.058 Uiso 1 1 calc R U
H13C H 0.651675 -0.100755 0.727426 0.058 Uiso 1 1 calc R U
C21 C 0.8055(2) 0.4362(4) 0.5819(5) 0.0205(9) Uani 1 1 d . .
H21 H 0.802202 0.494526 0.502997 0.025 Uiso 1 1 calc R U
C22 C 0.7762(2) 0.3106(4) 0.5897(5) 0.0230(9) Uani 1 1 d . .
H22 H 0.749745 0.269754 0.515571 0.028 Uiso 1 1 calc R U
C23 C 0.7928(2) 0.2553(4) 0.7260(5) 0.0228(9) Uani 1 1 d . .
H23 H 0.779256 0.171862 0.758193 0.027 Uiso 1 1 calc R U
C24 C 0.8330(2) 0.3465(4) 0.8056(5) 0.0230(9) Uani 1 1 d . .
H24 H 0.851021 0.335158 0.900367 0.028 Uiso 1 1 calc R U
C25 C 0.84139(19) 0.4585(4) 0.7169(5) 0.0196(8) Uani 1 1 d . .
C26 C 0.87270(19) 0.5814(4) 0.7641(5) 0.0208(9) Uani 1 1 d . .
O27 O 0.89933(16) 0.6065(4) 0.8772(4) 0.0302(8) Uani 1 1 d . .
O28 O 0.86846(16) 0.6708(3) 0.6515(4) 0.0290(7) Uani 1 1 d . .
N29 N 0.89687(19) 0.7901(4) 0.6882(5) 0.0296(9) Uani 1 1 d . .
C30 C 0.9604(2) 0.8093(5) 0.6733(7) 0.0391(13) Uani 1 1 d . .
C31 C 0.9742(2) 0.9495(6) 0.7231(9) 0.0509(18) Uani 1 1 d . .
H31A H 0.990042 1.003063 0.647248 0.061 Uiso 1 1 calc R U
H31B H 1.006282 0.949790 0.806207 0.061 Uiso 1 1 calc R U
C32 C 0.9111(3) 1.0063(6) 0.7627(11) 0.067(2) Uani 1 1 d . .
H32A H 0.915195 1.034946 0.862733 0.080 Uiso 1 1 calc R U
H32B H 0.897770 1.083413 0.702272 0.080 Uiso 1 1 calc R U
C33 C 0.8645(2) 0.8946(5) 0.7387(7) 0.0384(13) Uani 1 1 d . .
O34 O 0.99432(19) 0.7284(4) 0.6296(6) 0.0530(12) Uani 1 1 d . .
O35 O 0.80947(18) 0.8932(4) 0.7565(5) 0.0507(12) Uani 1 1 d . .

loop_
_atom_site_aniso_label
_atom_site_aniso_U_11
_atom_site_aniso_U_22
_atom_site_aniso_U_33
_atom_site_aniso_U_23
_atom_site_aniso_U_13
_atom_site_aniso_U_12
Fe1 0.0153(3) 0.0117(3) 0.0176(3) -0.0008(2) 0.0043(2) 0.0002(2)
C1 0.020(2) 0.017(2) 0.021(2) -0.0029(16) 0.0054(16) 0.0002(16)
C2 0.023(2) 0.017(2) 0.034(2) -0.0050(18) 0.0070(18) 0.0004(17)
C3 0.023(2) 0.013(2) 0.034(2) 0.0051(17) 0.0080(18) 0.0033(16)
C4 0.0147(18) 0.0155(19) 0.022(2) 0.0036(16) 0.0017(15) 0.0026(15)
C5 0.0155(18) 0.0146(19) 0.0203(19) 0.0007(15) 0.0069(15) 0.0016(15)
N6 0.0190(17) 0.0177(17) 0.0135(15) -0.0003(13) 0.0032(13) -0.0026(14)
C7 0.020(2) 0.017(2) 0.0137(18) 0.0006(15) 0.0038(15) -0.0006(16)
O8 0.049(2) 0.0259(18) 0.0167(15) -0.0023(13) 0.0082(14) -0.0123(15)
O9 0.0351(18) 0.0202(16) 0.0138(13) 0.0004(12) 0.0019(12) -0.0112(13)
C10 0.027(2) 0.018(2) 0.021(2) -0.0034(17) 0.0045(17) -0.0081(17)
C11 0.028(3) 0.040(3) 0.044(3) -0.003(2) -0.003(2) -0.007(2)
C12 0.076(4) 0.029(3) 0.028(3) 0.003(2) 0.000(3) -0.028(3)
C13 0.039(3) 0.028(3) 0.049(3) -0.010(2) 0.011(2) -0.001(2)
C21 0.020(2) 0.019(2) 0.024(2) -0.0027(17) 0.0111(16) -0.0007(17)
C22 0.024(2) 0.020(2) 0.027(2) -0.0122(18) 0.0107(17) -0.0022(17)
C23 0.021(2) 0.0114(19) 0.038(3) -0.0018(18) 0.0090(18) 0.0029(16)
C24 0.019(2) 0.020(2) 0.030(2) 0.0021(18) 0.0041(17) 0.0021(17)
C25 0.0144(19) 0.018(2) 0.028(2) -0.0029(17) 0.0071(16) -0.0021(16)
C26 0.0123(18) 0.022(2) 0.029(2) -0.0018(18) 0.0055(16) -0.0002(16)
O27 0.0233(16) 0.0311(19) 0.0352(19) -0.0065(15) -0.0012(14) -0.0037(14)
O28 0.0335(18) 0.0176(16) 0.0361(19) 0.0009(14) 0.0042(15) -0.0086(14)
N29 0.023(2) 0.0185(19) 0.049(3) -0.0036(18) 0.0073(18) -0.0096(16)
C30 0.023(2) 0.025(3) 0.071(4) 0.005(3) 0.011(2) 0.000(2)
C31 0.020(2) 0.028(3) 0.106(6) -0.009(3) 0.012(3) -0.008(2)
C32 0.029(3) 0.028(3) 0.147(8) -0.027(4) 0.022(4) -0.006(2)
C33 0.025(2) 0.024(3) 0.067(4) -0.002(3) 0.010(2) -0.004(2)
O34 0.031(2) 0.032(2) 0.100(4) 0.005(2) 0.023(2) 0.0102(17)
O35 0.0237(19) 0.041(2) 0.090(3) -0.015(2) 0.021(2) -0.0047(17)

loop_
_atom_type_symbol
_atom_type_description
_atom_type_scat_dispersion_real
_atom_type_scat_dispersion_imag
_atom_type_scat_source
C C 0.0033 0.0016 'International Tables Vol C Tables 4.2.6.8 and 6.1.1.4'
H H 0.0000 0.0000 'International Tables Vol C Tables 4.2.6.8 and 6.1.1.4'
Fe Fe 0.3463 0.8444 'International Tables Vol C Tables 4.2.6.8 and 6.1.1.4'
N N 0.0061 0.0033 'International Tables Vol C Tables 4.2.6.8 and 6.1.1.4'
O O 0.0106 0.0060 'International Tables Vol C Tables 4.2.6.8 and 6.1.1.4'

loop_
_geom_angle_atom_site_label_1
_geom_angle_atom_site_label_2
_geom_angle_atom_site_label_3
_geom_angle
C25 Fe1 C3 118.90(18)
C25 Fe1 C21 41.66(17)
C3 Fe1 C21 105.48(18)
C25 Fe1 C2 107.31(18)
C3 Fe1 C2 41.01(19)
C21 Fe1 C2 125.08(18)
C25 Fe1 C24 41.24(17)
C3 Fe1 C24 154.91(18)
C21 Fe1 C24 69.68(18)
C2 Fe1 C24 120.58(19)
C25 Fe1 C22 68.56(17)
C3 Fe1 C22 124.68(19)
C21 Fe1 C22 40.53(17)
C2 Fe1 C22 162.38(19)
C24 Fe1 C22 68.39(19)
C25 Fe1 C1 126.52(17)
C3 Fe1 C1 68.46(18)
C21 Fe1 C1 163.46(18)
C2 Fe1 C1 40.47(18)
C24 Fe1 C1 108.88(18)
C22 Fe1 C1 155.45(18)
C25 Fe1 C4 153.52(17)
C3 Fe1 C4 41.03(17)
C21 Fe1 C4 117.62(17)
C2 Fe1 C4 69.01(18)
C24 Fe1 C4 163.28(17)
C22 Fe1 C4 106.62(18)
C1 Fe1 C4 68.62(17)
C25 Fe1 C23 68.53(17)
C3 Fe1 C23 162.44(19)
C21 Fe1 C23 68.73(18)
C2 Fe1 C23 155.68(19)
C24 Fe1 C23 40.45(18)
C22 Fe1 C23 40.45(19)
C1 Fe1 C23 121.54(18)
C4 Fe1 C23 125.63(17)
C25 Fe1 C5 164.24(17)
C3 Fe1 C5 68.59(17)
C21 Fe1 C5 153.24(17)
C2 Fe1 C5 68.46(17)
C24 Fe1 C5 126.68(17)
C22 Fe1 C5 120.10(17)
C1 Fe1 C5 40.61(16)
C4 Fe1 C5 40.78(16)
C23 Fe1 C5 108.68(17)
C2 C1 C5 108.5(4)
C2 C1 Fe1 69.3(2)
C5 C1 Fe1 70.0(2)
C2 C1 H1 125.8
C5 C1 H1 125.8
Fe1 C1 H1 126.5
C1 C2 C3 107.9(4)
C1 C2 Fe1 70.2(2)
C3 C2 Fe1 69.2(3)
C1 C2 H2 126.0
C3 C2 H2 126.0
Fe1 C2 H2 126.1
C2 C3 C4 108.4(4)
C2 C3 Fe1 69.8(3)
C4 C3 Fe1 70.3(2)
C2 C3 H3 125.8
C4 C3 H3 125.8
Fe1 C3 H3 125.7
C3 C4 C5 107.1(4)
C3 C4 Fe1 68.7(2)
C5 C4 Fe1 69.8(2)
C3 C4 H4 126.4
C5 C4 H4 126.4
Fe1 C4 H4 126.7
N6 C5 C1 123.7(4)
N6 C5 C4 128.1(4)
C1 C5 C4 108.0(4)
N6 C5 Fe1 129.5(3)
C1 C5 Fe1 69.4(2)
C4 C5 Fe1 69.4(2)
C7 N6 C5 124.7(3)
C7 N6 H6 117.7
C5 N6 H6 117.7
O8 C7 O9 125.3(4)
O8 C7 N6 125.3(4)
O9 C7 N6 109.3(3)
C7 O9 C10 120.0(3)
O9 C10 C13 111.9(4)
O9 C10 C12 102.5(3)
C13 C10 C12 110.6(5)
O9 C10 C11 108.5(4)
C13 C10 C11 112.5(4)
C12 C10 C11 110.3(4)
C10 C11 H11A 109.5
C10 C11 H11B 109.5
H11A C11 H11B 109.5
C10 C11 H11C 109.5
H11A C11 H11C 109.5
H11B C11 H11C 109.5
C10 C12 H12A 109.5
C10 C12 H12B 109.5
H12A C12 H12B 109.5
C10 C12 H12C 109.5
H12A C12 H12C 109.5
H12B C12 H12C 109.5
C10 C13 H13A 109.5
C10 C13 H13B 109.5
H13A C13 H13B 109.5
C10 C13 H13C 109.5
H13A C13 H13C 109.5
H13B C13 H13C 109.5
C22 C21 C25 106.7(4)
C22 C21 Fe1 70.3(2)
C25 C21 Fe1 68.6(2)
C22 C21 H21 126.6
C25 C21 H21 126.6
Fe1 C21 H21 126.0
C21 C22 C23 109.2(4)
C21 C22 Fe1 69.2(2)
C23 C22 Fe1 70.2(2)
C21 C22 H22 125.4
C23 C22 H22 125.4
Fe1 C22 H22 126.9
C24 C23 C22 108.2(4)
C24 C23 Fe1 69.1(2)
C22 C23 Fe1 69.4(2)
C24 C23 H23 125.9
C22 C23 H23 125.9
Fe1 C23 H23 127.2
C23 C24 C25 107.5(4)
C23 C24 Fe1 70.5(2)
C25 C24 Fe1 68.5(2)
C23 C24 H24 126.2
C25 C24 H24 126.2
Fe1 C24 H24 126.3
C24 C25 C21 108.4(4)
C24 C25 C26 124.8(4)
C21 C25 C26 126.2(4)
C24 C25 Fe1 70.2(2)
C21 C25 Fe1 69.7(2)
C26 C25 Fe1 118.6(3)
O27 C26 O28 122.9(4)
O27 C26 C25 128.3(4)
O28 C26 C25 108.7(4)
N29 O28 C26 112.2(4)
C33 N29 O28 122.3(4)
C33 N29 C30 117.5(4)
O28 N29 C30 120.3(4)
O34 C30 N29 125.1(5)
O34 C30 C31 130.0(5)
N29 C30 C31 104.9(4)
C30 C31 C32 106.1(4)
C30 C31 H31A 110.5
C32 C31 H31A 110.5
C30 C31 H31B 110.5
C32 C31 H31B 110.5
H31A C31 H31B 108.7
C33 C32 C31 105.4(5)
C33 C32 H32A 110.7
C31 C32 H32A 110.7
C33 C32 H32B 110.7
C31 C32 H32B 110.7
H32A C32 H32B 108.8
O35 C33 N29 125.1(5)
O35 C33 C32 128.9(5)
N29 C33 C32 106.1(4)

loop_
_geom_bond_atom_site_label_1
_geom_bond_atom_site_label_2
_geom_bond_distance
Fe1 C25 2.021(4)
Fe1 C3 2.035(4)
Fe1 C21 2.036(4)
Fe1 C2 2.042(4)
Fe1 C24 2.044(4)
Fe1 C22 2.051(4)
Fe1 C1 2.054(4)
Fe1 C4 2.057(4)
Fe1 C23 2.062(4)
Fe1 C5 2.062(4)
C1 C2 1.417(6)
C1 C5 1.429(6)
C1 H1 0.9500
C2 C3 1.428(7)
C2 H2 0.9500
C3 C4 1.434(6)
C3 H3 0.9500
C4 C5 1.435(6)
C4 H4 0.9500
C5 N6 1.401(5)
N6 C7 1.357(5)
N6 H6 0.8800
C7 O8 1.207(5)
C7 O9 1.350(5)
O9 C10 1.480(5)
C10 C13 1.512(7)
C10 C12 1.516(7)
C10 C11 1.520(7)
C11 H11A 0.9800
C11 H11B 0.9800
C11 H11C 0.9800
C12 H12A 0.9800
C12 H12B 0.9800
C12 H12C 0.9800
C13 H13A 0.9800
C13 H13B 0.9800
C13 H13C 0.9800
C21 C22 1.416(6)
C21 C25 1.443(6)
C21 H21 0.9500
C22 C23 1.422(7)
C22 H22 0.9500
C23 C24 1.419(6)
C23 H23 0.9500
C24 C25 1.432(6)
C24 H24 0.9500
C25 C26 1.454(6)
C26 O27 1.190(5)
C26 O28 1.396(6)
O28 N29 1.374(5)
N29 C33 1.373(7)
N29 C30 1.393(6)
C30 O34 1.194(7)
C30 C31 1.507(8)
C31 C32 1.547(8)
C31 H31A 0.9900
C31 H31B 0.9900
C32 C33 1.503(7)
C32 H32A 0.9900
C32 H32B 0.9900
C33 O35 1.206(6)

loop_
_geom_torsion_atom_site_label_1
_geom_torsion_atom_site_label_2
_geom_torsion_atom_site_label_3
_geom_torsion_atom_site_label_4
_geom_torsion
C5 C1 C2 C3 -0.1(5)
Fe1 C1 C2 C3 59.2(3)
C5 C1 C2 Fe1 -59.2(3)
C1 C2 C3 C4 0.1(5)
Fe1 C2 C3 C4 59.9(3)
C1 C2 C3 Fe1 -59.8(3)
C2 C3 C4 C5 -0.1(5)
Fe1 C3 C4 C5 59.4(3)
C2 C3 C4 Fe1 -59.6(3)
C2 C1 C5 N6 -176.7(4)
Fe1 C1 C5 N6 124.5(4)
C2 C1 C5 C4 0.0(5)
Fe1 C1 C5 C4 -58.8(3)
C2 C1 C5 Fe1 58.8(3)
C3 C4 C5 N6 176.6(4)
Fe1 C4 C5 N6 -124.7(4)
C3 C4 C5 C1 0.1(5)
Fe1 C4 C5 C1 58.8(3)
C3 C4 C5 Fe1 -58.7(3)
C1 C5 N6 C7 -158.6(4)
C4 C5 N6 C7 25.5(6)
Fe1 C5 N6 C7 -68.5(5)
C5 N6 C7 O8 -2.9(7)
C5 N6 C7 O9 176.8(4)
O8 C7 O9 C10 -2.1(7)
N6 C7 O9 C10 178.2(4)
C7 O9 C10 C13 56.1(5)
C7 O9 C10 C12 174.6(4)
C7 O9 C10 C11 -68.7(5)
C25 C21 C22 C23 0.3(5)
Fe1 C21 C22 C23 -58.9(3)
C25 C21 C22 Fe1 59.2(3)
C21 C22 C23 C24 -0.1(5)
Fe1 C22 C23 C24 -58.3(3)
C21 C22 C23 Fe1 58.3(3)
C22 C23 C24 C25 -0.2(5)
Fe1 C23 C24 C25 -58.7(3)
C22 C23 C24 Fe1 58.5(3)
C23 C24 C25 C21 0.4(5)
Fe1 C24 C25 C21 -59.5(3)
C23 C24 C25 C26 171.7(4)
Fe1 C24 C25 C26 111.7(4)
C23 C24 C25 Fe1 60.0(3)
C22 C21 C25 C24 -0.5(5)
Fe1 C21 C25 C24 59.8(3)
C22 C21 C25 C26 -171.6(4)
Fe1 C21 C25 C26 -111.3(4)
C22 C21 C25 Fe1 -60.3(3)
C24 C25 C26 O27 5.2(7)
C21 C25 C26 O27 174.9(4)
Fe1 C25 C26 O27 90.0(5)
C24 C25 C26 O28 -176.2(4)
C21 C25 C26 O28 -6.5(6)
Fe1 C25 C26 O28 -91.4(4)
O27 C26 O28 N29 -1.6(6)
C25 C26 O28 N29 179.7(3)
C26 O28 N29 C33 -91.3(6)
C26 O28 N29 C30 89.6(5)
C33 N29 C30 O34 -179.3(6)
O28 N29 C30 O34 0.0(9)
C33 N29 C30 C31 0.7(7)
O28 N29 C30 C31 179.9(5)
O34 C30 C31 C32 178.3(8)
N29 C30 C31 C32 -1.6(8)
C30 C31 C32 C33 2.0(9)
O28 N29 C33 O35 0.3(10)
C30 N29 C33 O35 179.5(6)
O28 N29 C33 C32 -178.6(5)
C30 N29 C33 C32 0.6(8)
C31 C32 C33 O35 179.6(7)
C31 C32 C33 N29 -1.6(8)
